data_7210317
loop_
_publ_author_name
'Surov, Artem O.'
'Solanko, Katarzyna A.'
'Bond, Andrew D.'
'Bauer-Brandl, Annette'
'Perlovich, German L.'

_publ_section_title
;
 Crystal architecture and physicochemical properties of felodipine
 solvates
;
_journal_issue 30
_journal_name_full CrystEngComm
_journal_page_first 6054
_journal_paper_doi 10.1039/c3ce40715b
_journal_volume 15
_journal_year 2013
_chemical_formula_moiety 'C18 H19 Cl2 N O4, C5 H12 N2 O'
_chemical_formula_sum 'C23 H31 Cl2 N3 O5'
_chemical_formula_weight 500.41
_chemical_name_common 'Felodipine : tetramethylurea (1:1)'
_space_group_IT_number 14
_symmetry_cell_setting monoclinic
_symmetry_space_group_name_Hall '-P 2ybc'
_symmetry_space_group_name_H-M 'P 1 21/c 1'
_atom_sites_solution_hydrogens geom
_atom_sites_solution_primary direct
_atom_sites_solution_secondary difmap
_audit_creation_method SHELXL-97
_cell_angle_alpha 90.00
_cell_angle_beta 111.959(3)
_cell_angle_gamma 90.00
_cell_formula_units_Z 4
_cell_length_a 16.3261(18)
_cell_length_b 11.4866(11)
_cell_length_c 14.7468(17)
_cell_measurement_reflns_used 4758
_cell_measurement_temperature 220(2)
_cell_measurement_theta_max 21.98
_cell_measurement_theta_min 2.23
_cell_volume 2564.9(5)
_computing_cell_refinement 'SAINT v.7.68a (Bruker, 2010)'
_computing_data_collection 'APEX2 v2010.1-2 (Bruker, 2010)'
_computing_data_reduction SAINT
_computing_molecular_graphics SHELXTL
_computing_publication_material SHELXTL
_computing_structure_refinement SHELXTL
_computing_structure_solution 'SHELXTL v.6.12 (Sheldrick, 2008)'
_diffrn_ambient_temperature 220(2)
_diffrn_measured_fraction_theta_full 0.994
_diffrn_measured_fraction_theta_max 0.994
_diffrn_measurement_device_type 'Bruker Nonius X8APEX-II CCD'
_diffrn_measurement_method '\w and \f scans'
_diffrn_radiation_monochromator graphite
_diffrn_radiation_source 'fine-focus sealed tube'
_diffrn_radiation_type MoK\a
_diffrn_radiation_wavelength 0.71073
_diffrn_reflns_av_R_equivalents 0.0626
_diffrn_reflns_av_sigmaI/netI 0.0631
_diffrn_reflns_limit_h_max 18
_diffrn_reflns_limit_h_min -19
_diffrn_reflns_limit_k_max 13
_diffrn_reflns_limit_k_min 0
_diffrn_reflns_limit_l_max 17
_diffrn_reflns_limit_l_min 0
_diffrn_reflns_number 21211
_diffrn_reflns_theta_full 25.06
_diffrn_reflns_theta_max 25.06
_diffrn_reflns_theta_min 3.55
_diffrn_standards_number 0
_exptl_absorpt_coefficient_mu 0.290
_exptl_absorpt_correction_T_max 0.986
_exptl_absorpt_correction_T_min 0.524
_exptl_absorpt_correction_type multi-scan
_exptl_absorpt_process_details 'SADABS (Sheldrick, 2008)'
_exptl_crystal_colour colourless
_exptl_crystal_density_diffrn 1.296
_exptl_crystal_density_method 'not measured'
_exptl_crystal_description lath
_exptl_crystal_F_000 1056
_exptl_crystal_size_max 0.35
_exptl_crystal_size_mid 0.10
_exptl_crystal_size_min 0.05
_refine_diff_density_max 0.468
_refine_diff_density_min -0.319
_refine_diff_density_rms 0.057
_refine_ls_extinction_method none
_refine_ls_goodness_of_fit_ref 0.959
_refine_ls_hydrogen_treatment constr
_refine_ls_matrix_type full
_refine_ls_number_parameters 307
_refine_ls_number_reflns 5566
_refine_ls_number_restraints 1
_refine_ls_restrained_S_all 0.962
_refine_ls_R_factor_all 0.1033
_refine_ls_R_factor_gt 0.0563
_refine_ls_shift/su_max 0.000
_refine_ls_shift/su_mean 0.000
_refine_ls_structure_factor_coef Fsqd
_refine_ls_weighting_details 'calc w=1/[\s^2^(Fo^2^)+(0.0907P)^2^] where P=(Fo^2^+2Fc^2^)/3'
_refine_ls_weighting_scheme calc
_refine_ls_wR_factor_gt 0.1420
_refine_ls_wR_factor_ref 0.1579
_reflns_number_gt 3270
_reflns_number_total 5566
_reflns_threshold_expression I>2\s(I)
_cod_data_source_file c3ce40715b.txt
_cod_data_source_block Fel_TMU
_cod_original_sg_symbol_H-M 'P 21/c'
_cod_database_code 7210317

loop_
_symmetry_equiv_pos_as_xyz
'x, y, z'
'-x, y+1/2, -z+1/2'
'-x, -y, -z'
'x, -y-1/2, z-1/2'

loop_
_atom_site_label
_atom_site_type_symbol
_atom_site_fract_x
_atom_site_fract_y
_atom_site_fract_z
_atom_site_U_iso_or_equiv
_atom_site_adp_type
_atom_site_occupancy
_atom_site_symmetry_multiplicity
_atom_site_calc_flag
_atom_site_refinement_flags
Cl1 Cl 0.08105(7) 0.23063(10) 0.41983(9) 0.0790(4) Uani 1 1 d .
Cl2 Cl 0.16228(6) 0.22294(8) 0.25985(6) 0.0560(3) Uani 1 1 d .
O1 O 0.4004(2) 0.5610(2) 0.3227(2) 0.0826(9) Uani 1 1 d .
O2 O 0.28672(19) 0.4411(2) 0.2570(2) 0.0769(9) Uani 1 1 d .
O3 O 0.30577(17) 0.0231(2) 0.2691(2) 0.0615(7) Uani 1 1 d .
O4 O 0.43600(16) -0.06709(19) 0.33190(18) 0.0574(7) Uani 1 1 d .
N1 N 0.55569(17) 0.2569(2) 0.4232(2) 0.0422(7) Uani 1 1 d .
H1A H 0.6108 0.2613 0.4623 0.051 Uiso 1 1 calc R
C1 C 0.5105(2) 0.3586(3) 0.3927(2) 0.0357(8) Uani 1 1 d .
C2 C 0.4219(2) 0.3558(3) 0.3461(2) 0.0343(8) Uani 1 1 d .
C3 C 0.3702(2) 0.2424(2) 0.3360(2) 0.0318(8) Uani 1 1 d .
H3A H 0.3250 0.2389 0.2688 0.038 Uiso 1 1 calc R
C4 C 0.4306(2) 0.1374(3) 0.3504(2) 0.0318(8) Uani 1 1 d .
C5 C 0.5195(2) 0.1471(3) 0.3961(2) 0.0353(8) Uani 1 1 d .
C6 C 0.3225(2) 0.2399(2) 0.4081(2) 0.0301(7) Uani 1 1 d .
C7 C 0.3744(2) 0.2475(2) 0.5072(2) 0.0360(8) Uani 1 1 d .
H7A H 0.4360 0.2526 0.5265 0.043 Uiso 1 1 calc R
C8 C 0.3383(3) 0.2477(3) 0.5780(3) 0.0513(10) Uani 1 1 d .
H8A H 0.3751 0.2514 0.6445 0.062 Uiso 1 1 calc R
C9 C 0.2481(3) 0.2424(3) 0.5508(3) 0.0536(10) Uani 1 1 d .
H9A H 0.2228 0.2429 0.5985 0.064 Uiso 1 1 calc R
C10 C 0.1948(2) 0.2363(3) 0.4524(3) 0.0476(9) Uani 1 1 d .
C11 C 0.2328(2) 0.2334(3) 0.3813(2) 0.0367(8) Uani 1 1 d .
C12 C 0.5684(2) 0.4648(3) 0.4157(3) 0.0566(10) Uani 1 1 d .
H12A H 0.5542 0.5137 0.4614 0.085 Uiso 1 1 calc R
H12B H 0.5586 0.5079 0.3560 0.085 Uiso 1 1 calc R
H12C H 0.6299 0.4412 0.4446 0.085 Uiso 1 1 calc R
C13 C 0.3721(3) 0.4629(3) 0.3096(3) 0.0510(10) Uani 1 1 d .
C14 C 0.2253(5) 0.5414(5) 0.1936(7) 0.166(3) Uani 1 1 d D
H14A H 0.2588 0.6074 0.1832 0.199 Uiso 1 1 calc R
H14B H 0.1827 0.5135 0.1310 0.199 Uiso 1 1 calc R
C15 C 0.1828(7) 0.5679(7) 0.2678(7) 0.241(5) Uani 1 1 d D
H15A H 0.1345 0.6224 0.2395 0.362 Uiso 1 1 calc R
H15B H 0.2265 0.6017 0.3261 0.362 Uiso 1 1 calc R
H15C H 0.1603 0.4964 0.2848 0.362 Uiso 1 1 calc R
C16 C 0.3846(3) 0.0281(3) 0.3134(2) 0.0388(8) Uani 1 1 d .
C17 C 0.3941(3) -0.1765(3) 0.2977(3) 0.0673(12) Uani 1 1 d .
H17A H 0.4385 -0.2344 0.3016 0.101 Uiso 1 1 calc R
H17B H 0.3535 -0.1687 0.2304 0.101 Uiso 1 1 calc R
H17C H 0.3619 -0.2007 0.3381 0.101 Uiso 1 1 calc R
C18 C 0.5875(2) 0.0514(3) 0.4238(3) 0.0526(10) Uani 1 1 d .
H18A H 0.5736 -0.0049 0.4649 0.079 Uiso 1 1 calc R
H18B H 0.6455 0.0843 0.4591 0.079 Uiso 1 1 calc R
H18C H 0.5873 0.0131 0.3650 0.079 Uiso 1 1 calc R
O5 O 0.74743(19) 0.2631(3) 0.5030(3) 0.1075(13) Uani 1 1 d .
N2 N 0.8733(2) 0.1759(3) 0.5991(3) 0.0783(11) Uani 1 1 d .
N3 N 0.8759(2) 0.3479(3) 0.5218(3) 0.0983(15) Uani 1 1 d .
C19 C 0.8277(3) 0.2626(4) 0.5401(3) 0.0695(12) Uani 1 1 d .
C20 C 0.8240(4) 0.0932(5) 0.6358(5) 0.139(2) Uani 1 1 d .
H20A H 0.7731 0.1321 0.6409 0.208 Uiso 1 1 calc R
H20B H 0.8620 0.0650 0.6997 0.208 Uiso 1 1 calc R
H20C H 0.8044 0.0282 0.5909 0.208 Uiso 1 1 calc R
C21 C 0.9551(3) 0.1304(4) 0.5995(4) 0.1062(18) Uani 1 1 d .
H21A H 0.9749 0.1771 0.5568 0.159 Uiso 1 1 calc R
H21B H 0.9467 0.0505 0.5764 0.159 Uiso 1 1 calc R
H21C H 0.9991 0.1328 0.6654 0.159 Uiso 1 1 calc R
C22 C 0.8280(4) 0.4341(6) 0.4449(5) 0.187(4) Uani 1 1 d .
H22A H 0.7868 0.3937 0.3885 0.281 Uiso 1 1 calc R
H22B H 0.8701 0.4771 0.4257 0.281 Uiso 1 1 calc R
H22C H 0.7960 0.4878 0.4703 0.281 Uiso 1 1 calc R
C23 C 0.9571(3) 0.3916(4) 0.5924(4) 0.0979(17) Uani 1 1 d .
H23A H 0.9700 0.3518 0.6542 0.147 Uiso 1 1 calc R
H23B H 0.9514 0.4745 0.6014 0.147 Uiso 1 1 calc R
H23C H 1.0047 0.3782 0.5694 0.147 Uiso 1 1 calc R

loop_
_atom_site_aniso_label
_atom_site_aniso_U_11
_atom_site_aniso_U_22
_atom_site_aniso_U_33
_atom_site_aniso_U_23
_atom_site_aniso_U_13
_atom_site_aniso_U_12
Cl1 0.0431(6) 0.1197(9) 0.0878(9) -0.0003(7) 0.0400(6) -0.0061(6)
Cl2 0.0323(5) 0.0914(7) 0.0383(5) 0.0024(5) 0.0064(4) -0.0064(5)
O1 0.097(2) 0.0361(16) 0.115(3) 0.0054(16) 0.0394(19) -0.0030(16)
O2 0.058(2) 0.0562(17) 0.105(2) 0.0213(15) 0.0174(18) 0.0176(15)
O3 0.0405(16) 0.0535(15) 0.0822(19) -0.0245(14) 0.0134(14) -0.0145(13)
O4 0.0628(18) 0.0327(14) 0.0627(17) -0.0072(12) 0.0074(14) -0.0050(13)
N1 0.0307(15) 0.0493(19) 0.0443(17) -0.0027(14) 0.0115(13) -0.0093(14)
C1 0.041(2) 0.039(2) 0.035(2) -0.0019(16) 0.0230(17) -0.0072(18)
C2 0.046(2) 0.0342(19) 0.0288(19) -0.0025(14) 0.0205(17) -0.0029(17)
C3 0.0335(18) 0.0425(19) 0.0204(16) 0.0004(14) 0.0112(14) -0.0045(15)
C4 0.037(2) 0.0357(19) 0.0263(19) -0.0008(14) 0.0156(16) -0.0031(16)
C5 0.039(2) 0.043(2) 0.029(2) 0.0001(15) 0.0184(16) -0.0047(17)
C6 0.0329(19) 0.0311(18) 0.0284(18) 0.0020(14) 0.0140(15) -0.0028(14)
C7 0.0344(19) 0.048(2) 0.0284(19) -0.0001(16) 0.0148(15) -0.0014(16)
C8 0.058(3) 0.068(3) 0.0292(19) -0.0017(17) 0.0167(19) -0.003(2)
C9 0.056(3) 0.073(3) 0.043(2) 0.0021(19) 0.031(2) -0.001(2)
C10 0.038(2) 0.060(2) 0.052(2) -0.0011(18) 0.0253(19) -0.0024(18)
C11 0.0358(19) 0.046(2) 0.0294(18) 0.0014(15) 0.0131(15) -0.0062(16)
C12 0.058(2) 0.054(2) 0.069(3) -0.014(2) 0.036(2) -0.0213(19)
C13 0.059(3) 0.051(3) 0.050(3) 0.0032(19) 0.029(2) 0.002(2)
C14 0.170(7) 0.089(4) 0.288(10) 0.010(5) 0.140(7) 0.025(4)
C15 0.306(14) 0.165(8) 0.276(13) 0.052(8) 0.134(11) 0.055(8)
C16 0.049(2) 0.044(2) 0.029(2) -0.0062(16) 0.0211(18) -0.009(2)
C17 0.082(3) 0.047(2) 0.070(3) -0.006(2) 0.025(2) -0.013(2)
C18 0.041(2) 0.056(2) 0.060(3) 0.003(2) 0.0183(19) 0.0038(19)
O5 0.0323(17) 0.087(2) 0.176(4) 0.030(2) 0.007(2) -0.0114(15)
N2 0.052(2) 0.075(2) 0.108(3) 0.027(2) 0.029(2) -0.004(2)
N3 0.049(2) 0.099(3) 0.106(3) 0.048(2) -0.018(2) -0.025(2)
C19 0.038(2) 0.073(3) 0.083(3) 0.017(2) 0.006(2) -0.010(2)
C20 0.103(5) 0.119(5) 0.189(6) 0.065(4) 0.050(5) -0.020(4)
C21 0.056(3) 0.104(4) 0.152(5) 0.019(3) 0.032(3) 0.005(3)
C22 0.093(5) 0.171(6) 0.212(8) 0.126(6) -0.042(5) -0.036(4)
C23 0.048(3) 0.100(4) 0.123(4) 0.027(3) 0.005(3) -0.017(3)

loop_
_atom_type_symbol
_atom_type_description
_atom_type_scat_dispersion_real
_atom_type_scat_dispersion_imag
_atom_type_scat_source
C C 0.0033 0.0016 'International Tables Vol C Tables 4.2.6.8 and 6.1.1.4'
H H 0.0000 0.0000 'International Tables Vol C Tables 4.2.6.8 and 6.1.1.4'
N N 0.0061 0.0033 'International Tables Vol C Tables 4.2.6.8 and 6.1.1.4'
O O 0.0106 0.0060 'International Tables Vol C Tables 4.2.6.8 and 6.1.1.4'
Cl Cl 0.1484 0.1585 'International Tables Vol C Tables 4.2.6.8 and 6.1.1.4'

loop_
_geom_angle_atom_site_label_1
_geom_angle_atom_site_label_2
_geom_angle_atom_site_label_3
_geom_angle
C13 O2 C14 119.8(4)
C16 O4 C17 117.6(3)
C1 N1 C5 124.3(3)
C1 N1 H1A 117.8
C5 N1 H1A 117.8
C2 C1 N1 119.4(3)
C2 C1 C12 126.8(3)
N1 C1 C12 113.8(3)
C1 C2 C13 120.7(3)
C1 C2 C3 121.2(3)
C13 C2 C3 118.0(3)
C4 C3 C2 110.8(3)
C4 C3 C6 111.0(2)
C2 C3 C6 110.6(2)
C4 C3 H3A 108.1
C2 C3 H3A 108.1
C6 C3 H3A 108.1
C5 C4 C16 124.2(3)
C5 C4 C3 121.4(3)
C16 C4 C3 114.3(3)
C4 C5 N1 118.6(3)
C4 C5 C18 128.2(3)
N1 C5 C18 113.2(3)
C11 C6 C7 118.1(3)
C11 C6 C3 124.5(3)
C7 C6 C3 117.3(3)
C8 C7 C6 122.1(3)
C8 C7 H7A 118.9
C6 C7 H7A 118.9
C9 C8 C7 119.6(3)
C9 C8 H8A 120.2
C7 C8 H8A 120.2
C8 C9 C10 119.6(3)
C8 C9 H9A 120.2
C10 C9 H9A 120.2
C9 C10 C11 120.1(3)
C9 C10 Cl1 118.7(3)
C11 C10 Cl1 121.2(3)
C6 C11 C10 120.5(3)
C6 C11 Cl2 121.8(3)
C10 C11 Cl2 117.7(3)
C1 C12 H12A 109.5
C1 C12 H12B 109.5
H12A C12 H12B 109.5
C1 C12 H12C 109.5
H12A C12 H12C 109.5
H12B C12 H12C 109.5
O1 C13 O2 121.4(3)
O1 C13 C2 126.9(4)
O2 C13 C2 111.8(3)
C15 C14 O2 94.6(6)
C15 C14 H14A 112.8
O2 C14 H14A 112.8
C15 C14 H14B 112.8
O2 C14 H14B 112.8
H14A C14 H14B 110.3
C14 C15 H15A 109.5
C14 C15 H15B 109.5
H15A C15 H15B 109.5
C14 C15 H15C 109.5
H15A C15 H15C 109.5
H15B C15 H15C 109.5
O3 C16 O4 122.0(3)
O3 C16 C4 122.6(3)
O4 C16 C4 115.4(3)
O4 C17 H17A 109.5
O4 C17 H17B 109.5
H17A C17 H17B 109.5
O4 C17 H17C 109.5
H17A C17 H17C 109.5
H17B C17 H17C 109.5
C5 C18 H18A 109.5
C5 C18 H18B 109.5
H18A C18 H18B 109.5
C5 C18 H18C 109.5
H18A C18 H18C 109.5
H18B C18 H18C 109.5
C19 N2 C21 124.1(4)
C19 N2 C20 117.9(4)
C21 N2 C20 113.6(4)
C19 N3 C23 124.1(4)
C19 N3 C22 117.2(4)
C23 N3 C22 113.5(4)
O5 C19 N3 121.3(4)
O5 C19 N2 122.3(4)
N3 C19 N2 116.4(4)
N2 C20 H20A 109.5
N2 C20 H20B 109.5
H20A C20 H20B 109.5
N2 C20 H20C 109.5
H20A C20 H20C 109.5
H20B C20 H20C 109.5
N2 C21 H21A 109.5
N2 C21 H21B 109.5
H21A C21 H21B 109.5
N2 C21 H21C 109.5
H21A C21 H21C 109.5
H21B C21 H21C 109.5
N3 C22 H22A 109.5
N3 C22 H22B 109.5
H22A C22 H22B 109.5
N3 C22 H22C 109.5
H22A C22 H22C 109.5
H22B C22 H22C 109.5
N3 C23 H23A 109.5
N3 C23 H23B 109.5
H23A C23 H23B 109.5
N3 C23 H23C 109.5
H23A C23 H23C 109.5
H23B C23 H23C 109.5

loop_
_geom_bond_atom_site_label_1
_geom_bond_atom_site_label_2
_geom_bond_distance
Cl1 C10 1.736(4)
Cl2 C11 1.734(3)
O1 C13 1.207(4)
O2 C13 1.341(4)
O2 C14 1.583(7)
O3 C16 1.207(4)
O4 C16 1.343(4)
O4 C17 1.430(4)
N1 C1 1.365(4)
N1 C5 1.387(4)
N1 H1A 0.8700
C1 C2 1.350(4)
C1 C12 1.502(4)
C2 C13 1.462(5)
C2 C3 1.529(4)
C3 C4 1.522(4)
C3 C6 1.535(4)
C3 H3A 0.9900
C4 C5 1.356(4)
C4 C16 1.460(4)
C5 C18 1.507(4)
C6 C11 1.369(4)
C6 C7 1.392(4)
C7 C8 1.378(5)
C7 H7A 0.9400
C8 C9 1.374(5)
C8 H8A 0.9400
C9 C10 1.387(5)
C9 H9A 0.9400
C10 C11 1.405(5)
C12 H12A 0.9700
C12 H12B 0.9700
C12 H12C 0.9700
C14 C15 1.528(2)
C14 H14A 0.9800
C14 H14B 0.9800
C15 H15A 0.9700
C15 H15B 0.9700
C15 H15C 0.9700
C17 H17A 0.9700
C17 H17B 0.9700
C17 H17C 0.9700
C18 H18A 0.9700
C18 H18B 0.9700
C18 H18C 0.9700
O5 C19 1.216(5)
N2 C19 1.349(5)
N2 C21 1.433(5)
N2 C20 1.472(5)
N3 C19 1.346(5)
N3 C23 1.436(5)
N3 C22 1.489(6)
C20 H20A 0.9700
C20 H20B 0.9700
C20 H20C 0.9700
C21 H21A 0.9700
C21 H21B 0.9700
C21 H21C 0.9700
C22 H22A 0.9700
C22 H22B 0.9700
C22 H22C 0.9700
C23 H23A 0.9700
C23 H23B 0.9700
C23 H23C 0.9700

loop_
_geom_hbond_atom_site_label_D
_geom_hbond_atom_site_label_H
_geom_hbond_atom_site_label_A
_geom_hbond_distance_DH
_geom_hbond_distance_HA
_geom_hbond_distance_DA
_geom_hbond_angle_DHA
N1 H1A O5 0.87 2.08 2.904(4) 157.4

loop_
_geom_torsion_atom_site_label_1
_geom_torsion_atom_site_label_2
_geom_torsion_atom_site_label_3
_geom_torsion_atom_site_label_4
_geom_torsion
C5 N1 C1 C2 11.2(5)
C5 N1 C1 C12 -168.5(3)
N1 C1 C2 C13 -178.0(3)
C12 C1 C2 C13 1.7(5)
N1 C1 C2 C3 6.2(4)
C12 C1 C2 C3 -174.2(3)
C1 C2 C3 C4 -19.9(4)
C13 C2 C3 C4 164.2(3)
C1 C2 C3 C6 103.7(3)
C13 C2 C3 C6 -72.2(3)
C2 C3 C4 C5 19.2(4)
C6 C3 C4 C5 -104.2(3)
C2 C3 C4 C16 -162.2(2)
C6 C3 C4 C16 74.4(3)
C16 C4 C5 N1 176.5(3)
C3 C4 C5 N1 -5.0(4)
C16 C4 C5 C18 -4.0(5)
C3 C4 C5 C18 174.4(3)
C1 N1 C5 C4 -11.8(4)
C1 N1 C5 C18 168.7(3)
C4 C3 C6 C11 -118.0(3)
C2 C3 C6 C11 118.5(3)
C4 C3 C6 C7 63.5(3)
C2 C3 C6 C7 -60.1(3)
C11 C6 C7 C8 0.5(5)
C3 C6 C7 C8 179.1(3)
C6 C7 C8 C9 -1.2(5)
C7 C8 C9 C10 0.3(5)
C8 C9 C10 C11 1.2(5)
C8 C9 C10 Cl1 -179.6(3)
C7 C6 C11 C10 1.0(5)
C3 C6 C11 C10 -177.5(3)
C7 C6 C11 Cl2 -179.7(2)
C3 C6 C11 Cl2 1.8(4)
C9 C10 C11 C6 -1.9(5)
Cl1 C10 C11 C6 178.9(2)
C9 C10 C11 Cl2 178.8(3)
Cl1 C10 C11 Cl2 -0.5(4)
C14 O2 C13 O1 12.0(6)
C14 O2 C13 C2 -167.9(4)
C1 C2 C13 O1 -6.4(5)
C3 C2 C13 O1 169.6(3)
C1 C2 C13 O2 173.6(3)
C3 C2 C13 O2 -10.4(4)
C13 O2 C14 C15 -100.7(6)
C17 O4 C16 O3 -0.4(5)
C17 O4 C16 C4 179.6(3)
C5 C4 C16 O3 -176.6(3)
C3 C4 C16 O3 4.9(5)
C5 C4 C16 O4 3.4(4)
C3 C4 C16 O4 -175.2(2)
C23 N3 C19 O5 145.1(5)
C22 N3 C19 O5 -7.7(8)
C23 N3 C19 N2 -36.7(7)
C22 N3 C19 N2 170.5(6)
C21 N2 C19 O5 141.7(5)
C20 N2 C19 O5 -13.1(8)
C21 N2 C19 N3 -36.4(7)
C20 N2 C19 N3 168.7(5)
